data_7049253
loop_
_publ_author_name
'Yang, Zhao-Fu'
'Tian, Yong-Mei'
'Zhang, Wan-Ying'
'Chen, Peng'
'Li, Hong-Feng'
'Zhang, Yi-Quan'
'Sun, Wen-Bin'

_publ_section_title
;
 High local coordination symmetry around the spin center and the alignment
 between magnetic and symmetric axes together play a crucial role in
 single-molecule magnet performance.
;
_journal_issue 15
_journal_name_full 'Dalton transactions (Cambridge, England : 2003)'
_journal_page_first 4931
_journal_page_last 4940
_journal_paper_doi 10.1039/c9dt00058e
_journal_volume 48
_journal_year 2019
_chemical_formula_sum 'C58 H54 Dy2 F6 N6 O12 S2'
_chemical_formula_weight 1530.19
_space_group_crystal_system triclinic
_space_group_IT_number 2
_space_group_name_Hall '-P 1'
_space_group_name_H-M_alt 'P -1'
_symmetry_space_group_name_Hall '-P 1'
_symmetry_space_group_name_H-M 'P -1'
_atom_sites_solution_hydrogens mixed
_audit_creation_method SHELXL-2014/7
_audit_update_record
;
2019-01-30 deposited with the CCDC.    2019-03-06 downloaded from the CCDC.
;
_cell_angle_alpha 99.306(7)
_cell_angle_beta 96.452(7)
_cell_angle_gamma 105.332(7)
_cell_formula_units_Z 1
_cell_length_a 11.1327(9)
_cell_length_b 11.7050(11)
_cell_length_c 12.3830(10)
_cell_measurement_reflns_used 5627
_cell_measurement_temperature 293(2)
_cell_measurement_theta_max 1.00000
_cell_measurement_theta_min 0.73398
_cell_volume 1515.2(2)
_computing_cell_refinement 'CrysAlis PRO (Agilent, 2011)'
_computing_data_collection 'CrysAlis PRO (Agilent, 2011)'
_computing_data_reduction 'CrysAlis PRO (Agilent, 2011)'
_computing_molecular_graphics 'Bruker SHELXTL'
_computing_publication_material 'Bruker SHELXTL'
_computing_structure_refinement 'SHELXL-2014/7 (Sheldrick, 2014)'
_computing_structure_solution 'CrysAlis PRO (Agilent, 2011)'
_diffrn_ambient_temperature 293(2)
_diffrn_measured_fraction_theta_full 0.998
_diffrn_measured_fraction_theta_max 0.998
_diffrn_measurement_device_type 'Xcalibur, Eos'
_diffrn_measurement_method '\w scans'
_diffrn_radiation_type MoK\a
_diffrn_radiation_wavelength 0.71073
_diffrn_reflns_av_R_equivalents 0.0847
_diffrn_reflns_av_unetI/netI 0.0963
_diffrn_reflns_Laue_measured_fraction_full 0.998
_diffrn_reflns_Laue_measured_fraction_max 0.998
_diffrn_reflns_limit_h_max 14
_diffrn_reflns_limit_h_min -14
_diffrn_reflns_limit_k_max 14
_diffrn_reflns_limit_k_min -15
_diffrn_reflns_limit_l_max 16
_diffrn_reflns_limit_l_min -16
_diffrn_reflns_number 17350
_diffrn_reflns_point_group_measured_fraction_full 0.998
_diffrn_reflns_point_group_measured_fraction_max 0.998
_diffrn_reflns_theta_full 25.242
_diffrn_reflns_theta_max 27.484
_diffrn_reflns_theta_min 3.022
_diffrn_source '\w scans'
_exptl_absorpt_coefficient_mu 2.599
_exptl_absorpt_process_details
;
CrysAlisPro, Agilent Technologies,

Version 1.171.35.21 (release 20-01-2012 CrysAlis171 .NET)

(compiled Jan 23 2012,18:06:46)

Empirical absorption correction using 
spherical harmonics,
 
implemented in SCALE3 ABSPACK 
scaling algorithm.

;
_exptl_crystal_colour red
_exptl_crystal_density_diffrn 1.677
_exptl_crystal_description block
_exptl_crystal_F_000 758
_exptl_crystal_size_max 0.110
_exptl_crystal_size_mid 0.100
_exptl_crystal_size_min 0.100
_refine_diff_density_max 2.508
_refine_diff_density_min -1.510
_refine_diff_density_rms 0.159
_refine_ls_extinction_method none
_refine_ls_goodness_of_fit_ref 1.015
_refine_ls_hydrogen_treatment mixed
_refine_ls_matrix_type full
_refine_ls_number_parameters 394
_refine_ls_number_reflns 6919
_refine_ls_number_restraints 10
_refine_ls_restrained_S_all 1.016
_refine_ls_R_factor_all 0.0804
_refine_ls_R_factor_gt 0.0536
_refine_ls_shift/su_max 0.001
_refine_ls_shift/su_mean 0.000
_refine_ls_structure_factor_coef Fsqd
_refine_ls_weighting_details 'w=1/[\s^2^(Fo^2^)+(0.0590P)^2^] where P=(Fo^2^+2Fc^2^)/3'
_refine_ls_weighting_scheme calc
_refine_ls_wR_factor_gt 0.1208
_refine_ls_wR_factor_ref 0.1369
_reflns_Friedel_coverage 0.000
_reflns_number_gt 5158
_reflns_number_total 6919
_reflns_threshold_expression 'I > 2\s(I)'
_cod_data_source_file c9dt00058e2.cif
_cod_data_source_block 5
_cod_depositor_comments 'Adding full bibliography for 7049253--7049258.cif.'
_cod_database_code 7049253
_shelx_shelxl_version_number 2014/7
_shelx_space_group_comment
;
The symmetry employed for this shelxl refinement is uniquely defined
by the following loop, which should always be used as a source of
symmetry information in preference to the above space-group names.
They are only intended as comments.
;
_shelx_estimated_absorpt_t_min 0.763
_shelx_estimated_absorpt_t_max 0.781

loop_
_space_group_symop_operation_xyz
'x, y, z'
'-x, -y, -z'

loop_
_atom_site_label
_atom_site_type_symbol
_atom_site_fract_x
_atom_site_fract_y
_atom_site_fract_z
_atom_site_U_iso_or_equiv
_atom_site_adp_type
_atom_site_occupancy
_atom_site_site_symmetry_order
_atom_site_calc_flag
_atom_site_refinement_flags_posn
_atom_site_refinement_flags_adp
Dy01 Dy 0.50854(3) 0.62541(2) 0.41407(2) 0.03685(12) Uani 1 1 d D .
S1 S 0.2963(2) 0.2965(3) 0.0780(2) 0.0906(8) Uani 1 1 d . .
O5 O 0.6230(4) 0.5536(4) 0.5512(3) 0.0375(10) Uani 1 1 d . .
O4 O 0.6915(4) 0.6493(4) 0.3396(4) 0.0543(12) Uani 1 1 d . .
O3 O 0.4684(4) 0.4821(4) 0.2495(4) 0.0523(12) Uani 1 1 d . .
O1 O 0.4021(4) 0.6989(4) 0.5557(4) 0.0531(12) Uani 1 1 d D .
H1 H 0.432(4) 0.771(3) 0.594(5) 0.080 Uiso 1 1 d D U
O2 O 0.3572(5) 0.6651(4) 0.2892(4) 0.0525(12) Uani 1 1 d . .
N008 N 0.6845(5) 0.7869(4) 0.5399(4) 0.0374(12) Uani 1 1 d . .
N009 N 0.5330(5) 0.8438(5) 0.3955(4) 0.0410(12) Uani 1 1 d . .
N00A N 0.4457(5) 0.8709(5) 0.3235(5) 0.0463(14) Uani 1 1 d . .
O6 O 0.4742(7) 0.8974(5) 0.7144(5) 0.0756(17) Uani 1 1 d . .
H6 H 0.5106 0.9652 0.7059 0.113 Uiso 1 1 calc R U
C16 C 0.7335(6) 0.6245(6) 0.6097(5) 0.0383(14) Uani 1 1 d . .
C19 C 0.7280(6) 0.5928(6) 0.2587(6) 0.0469(17) Uani 1 1 d . .
C7 C 0.3590(6) 0.7702(6) 0.2735(6) 0.0433(15) Uani 1 1 d . .
C6 C 0.2597(6) 0.7778(6) 0.1849(6) 0.0447(15) Uani 1 1 d . .
C23 C 0.4902(7) 0.3155(6) -0.0270(5) 0.0418(15) Uani 1 1 d . U
H23A H 0.5706 0.3385 -0.0456 0.050 Uiso 1 1 calc R U
C15 C 0.8164(6) 0.5843(6) 0.6722(6) 0.0443(15) Uani 1 1 d . .
H15 H 0.7957 0.5035 0.6784 0.053 Uiso 1 1 calc R U
C17 C 0.7687(6) 0.7494(6) 0.6030(5) 0.0387(14) Uani 1 1 d . .
C20 C 0.6570(7) 0.5001(6) 0.1757(6) 0.0499(17) Uani 1 1 d . .
H20 H 0.6958 0.4679 0.1204 0.060 Uiso 1 1 calc R U
F3 F 0.9133(5) 0.7502(5) 0.2690(7) 0.132(3) Uani 1 1 d . .
C21 C 0.5267(7) 0.4524(6) 0.1722(6) 0.0470(16) Uani 1 1 d . .
C8 C 0.6257(7) 0.9311(6) 0.4513(6) 0.0507(17) Uani 1 1 d . .
H8 H 0.6343 1.0105 0.4437 0.061 Uiso 1 1 calc R U
C14 C 0.9324(7) 0.6638(7) 0.7268(6) 0.0533(18) Uani 1 1 d . .
H14 H 0.9869 0.6339 0.7690 0.064 Uiso 1 1 calc R U
C9 C 0.7158(6) 0.9014(6) 0.5260(6) 0.0453(16) Uani 1 1 d . .
C13 C 0.9692(6) 0.7827(6) 0.7211(6) 0.0528(18) Uani 1 1 d . .
H13 H 1.0469 0.8332 0.7587 0.063 Uiso 1 1 calc R U
C12 C 0.8868(6) 0.8269(6) 0.6571(6) 0.0459(16) Uani 1 1 d . .
C22 C 0.4515(7) 0.3608(6) 0.0759(6) 0.0489(17) Uani 1 1 d . .
C5 C 0.2363(7) 0.8872(7) 0.1760(6) 0.0556(18) Uani 1 1 d . .
H5 H 0.2831 0.9574 0.2260 0.067 Uiso 1 1 calc R U
C1 C 0.1908(7) 0.6750(7) 0.1093(6) 0.0576(19) Uani 1 1 d . .
H1A H 0.2053 0.6011 0.1135 0.069 Uiso 1 1 calc R U
C10 C 0.8322(7) 0.9847(6) 0.5774(6) 0.059(2) Uani 1 1 d . .
H10 H 0.8517 1.0641 0.5671 0.070 Uiso 1 1 calc R U
C11 C 0.9159(7) 0.9484(6) 0.6421(7) 0.058(2) Uani 1 1 d . .
H11 H 0.9926 1.0033 0.6768 0.070 Uiso 1 1 calc R U
C26 C 0.2743(7) 0.6478(7) 0.5771(7) 0.063(2) Uani 1 1 d D .
H26A H 0.2745 0.6582 0.6564 0.075 Uiso 1 1 calc R U
H26B H 0.2455 0.5619 0.5455 0.075 Uiso 1 1 calc R U
F1 F 0.9097(6) 0.5842(7) 0.1785(8) 0.159(4) Uani 1 1 d . .
C2 C 0.0998(8) 0.6826(9) 0.0271(7) 0.070(2) Uani 1 1 d . .
H2 H 0.0531 0.6132 -0.0240 0.084 Uiso 1 1 calc R U
C4 C 0.1452(8) 0.8927(8) 0.0944(7) 0.066(2) Uani 1 1 d . .
H4 H 0.1298 0.9663 0.0902 0.080 Uiso 1 1 calc R U
C3 C 0.0774(8) 0.7918(9) 0.0199(7) 0.069(2) Uani 1 1 d . .
H3 H 0.0163 0.7961 -0.0358 0.083 Uiso 1 1 calc R U
C24 C 0.3843(9) 0.2317(8) -0.0921(8) 0.078(2) Uani 1 1 d . U
H24 H 0.3875 0.1913 -0.1624 0.094 Uiso 1 1 calc R U
F2 F 0.9298(6) 0.6100(10) 0.3471(8) 0.173(4) Uani 1 1 d . .
C18 C 0.8710(8) 0.6354(10) 0.2649(9) 0.077(3) Uani 1 1 d . .
C25 C 0.2783(10) 0.2116(8) -0.0495(8) 0.082(3) Uani 1 1 d . .
H25 H 0.2023 0.1567 -0.0861 0.099 Uiso 1 1 calc R U
C28 C 0.4691(10) 0.8997(11) 0.8283(10) 0.101(4) Uani 1 1 d . .
H28A H 0.5093 0.8412 0.8508 0.122 Uiso 1 1 calc R U
H28B H 0.5194 0.9789 0.8694 0.122 Uiso 1 1 calc R U
C27 C 0.1876(9) 0.7083(9) 0.5279(9) 0.091(3) Uani 1 1 d . .
H27A H 0.1949 0.7062 0.4511 0.136 Uiso 1 1 calc R U
H27B H 0.2090 0.7907 0.5666 0.136 Uiso 1 1 calc R U
H27C H 0.1025 0.6672 0.5339 0.136 Uiso 1 1 calc R U
C29 C 0.3496(12) 0.8756(12) 0.8603(12) 0.137(5) Uani 1 1 d . .
H29A H 0.3036 0.9252 0.8302 0.206 Uiso 1 1 calc R U
H29B H 0.3589 0.8932 0.9398 0.206 Uiso 1 1 calc R U
H29C H 0.3043 0.7919 0.8329 0.206 Uiso 1 1 calc R U

loop_
_atom_site_aniso_label
_atom_site_aniso_U_11
_atom_site_aniso_U_22
_atom_site_aniso_U_33
_atom_site_aniso_U_23
_atom_site_aniso_U_13
_atom_site_aniso_U_12
Dy01 0.03934(19) 0.03346(17) 0.03573(18) 0.01163(13) 0.00447(12) 0.00493(12)
S1 0.0759(16) 0.0972(19) 0.0757(17) -0.0119(15) 0.0153(13) 0.0019(14)
O5 0.033(2) 0.036(2) 0.040(2) 0.0140(19) -0.0017(18) 0.0040(18)
O4 0.046(3) 0.060(3) 0.050(3) 0.005(3) 0.013(2) 0.004(2)
O3 0.048(3) 0.056(3) 0.044(3) 0.003(2) 0.013(2) 0.002(2)
O1 0.048(3) 0.045(3) 0.063(3) 0.005(2) 0.018(2) 0.007(2)
O2 0.059(3) 0.042(3) 0.052(3) 0.018(2) -0.004(2) 0.009(2)
N008 0.042(3) 0.035(3) 0.034(3) 0.012(2) 0.005(2) 0.006(2)
N009 0.044(3) 0.034(3) 0.041(3) 0.010(2) 0.000(2) 0.005(2)
N00A 0.052(3) 0.046(3) 0.044(3) 0.023(3) 0.003(3) 0.011(3)
O6 0.123(5) 0.037(3) 0.059(4) 0.013(3) 0.009(3) 0.011(3)
C16 0.039(3) 0.043(3) 0.034(3) 0.013(3) 0.011(3) 0.008(3)
C19 0.041(4) 0.053(4) 0.054(4) 0.028(4) 0.015(3) 0.012(3)
C7 0.047(4) 0.040(4) 0.046(4) 0.019(3) 0.009(3) 0.010(3)
C6 0.042(4) 0.053(4) 0.045(4) 0.021(3) 0.010(3) 0.014(3)
C23 0.058(4) 0.035(3) 0.032(3) 0.005(3) 0.004(3) 0.014(3)
C15 0.040(4) 0.044(4) 0.051(4) 0.018(3) 0.009(3) 0.010(3)
C17 0.038(3) 0.040(3) 0.034(3) 0.008(3) 0.004(3) 0.004(3)
C20 0.052(4) 0.053(4) 0.048(4) 0.012(4) 0.019(3) 0.015(4)
F3 0.073(4) 0.082(4) 0.220(9) 0.013(5) 0.048(5) -0.016(3)
C21 0.062(5) 0.042(4) 0.040(4) 0.013(3) 0.012(3) 0.016(3)
C8 0.064(5) 0.034(3) 0.054(4) 0.016(3) 0.000(4) 0.013(3)
C14 0.044(4) 0.058(4) 0.061(5) 0.025(4) 0.001(3) 0.015(3)
C9 0.048(4) 0.036(3) 0.047(4) 0.008(3) 0.003(3) 0.004(3)
C13 0.038(4) 0.053(4) 0.059(5) 0.010(4) -0.006(3) 0.005(3)
C12 0.042(4) 0.044(4) 0.046(4) 0.008(3) 0.003(3) 0.005(3)
C22 0.058(4) 0.045(4) 0.046(4) 0.016(3) 0.009(3) 0.015(3)
C5 0.059(5) 0.057(5) 0.049(4) 0.015(4) 0.001(4) 0.014(4)
C1 0.054(4) 0.060(5) 0.055(5) 0.020(4) 0.005(4) 0.005(4)
C10 0.063(5) 0.037(4) 0.063(5) 0.018(4) -0.006(4) -0.005(3)
C11 0.054(4) 0.046(4) 0.059(5) 0.014(4) -0.008(4) -0.005(3)
C26 0.064(5) 0.057(5) 0.066(5) 0.004(4) 0.025(4) 0.016(4)
F1 0.081(5) 0.169(7) 0.192(8) -0.041(6) 0.079(5) 0.000(4)
C2 0.062(5) 0.088(6) 0.052(5) 0.021(5) 0.002(4) 0.008(5)
C4 0.071(6) 0.081(6) 0.064(5) 0.032(5) 0.007(4) 0.041(5)
C3 0.064(5) 0.106(7) 0.044(4) 0.031(5) 0.001(4) 0.027(5)
C24 0.089(4) 0.074(4) 0.068(4) 0.010(3) 0.017(4) 0.018(3)
F2 0.059(4) 0.294(12) 0.172(8) 0.112(8) -0.005(4) 0.034(5)
C18 0.052(5) 0.089(7) 0.077(7) 0.011(6) 0.017(5) 0.004(5)
C25 0.085(7) 0.065(6) 0.073(6) -0.014(5) -0.007(5) 0.004(5)
C28 0.085(7) 0.113(9) 0.100(9) 0.056(7) 0.005(6) 0.002(6)
C27 0.080(7) 0.102(8) 0.098(8) 0.026(7) 0.014(6) 0.035(6)
C29 0.113(10) 0.144(12) 0.152(13) 0.004(10) 0.062(10) 0.030(9)

loop_
_atom_type_symbol
_atom_type_description
_atom_type_scat_dispersion_real
_atom_type_scat_dispersion_imag
_atom_type_scat_source
C C 0.0033 0.0016 'International Tables Vol C Tables 4.2.6.8 and 6.1.1.4'
H H 0.0000 0.0000 'International Tables Vol C Tables 4.2.6.8 and 6.1.1.4'
Dy Dy -0.1892 4.4098 'International Tables Vol C Tables 4.2.6.8 and 6.1.1.4'
F F 0.0171 0.0103 'International Tables Vol C Tables 4.2.6.8 and 6.1.1.4'
N N 0.0061 0.0033 'International Tables Vol C Tables 4.2.6.8 and 6.1.1.4'
O O 0.0106 0.0060 'International Tables Vol C Tables 4.2.6.8 and 6.1.1.4'
S S 0.1246 0.1234 'International Tables Vol C Tables 4.2.6.8 and 6.1.1.4'

loop_
_geom_angle_atom_site_label_1
_geom_angle_atom_site_label_2
_geom_angle_atom_site_label_3
_geom_angle
_geom_angle_site_symmetry_1
_geom_angle_site_symmetry_3
O4 Dy01 O3 71.57(16) . .
O4 Dy01 O2 108.18(18) . .
O3 Dy01 O2 71.91(17) . .
O4 Dy01 O5 127.77(16) . 2_666
O3 Dy01 O5 74.06(16) . 2_666
O2 Dy01 O5 96.83(15) . 2_666
O4 Dy01 O1 147.46(17) . .
O3 Dy01 O1 140.76(17) . .
O2 Dy01 O1 85.67(18) . .
O5 Dy01 O1 77.27(15) 2_666 .
O4 Dy01 O5 82.78(16) . .
O3 Dy01 O5 106.53(16) . .
O2 Dy01 O5 167.18(15) . .
O5 Dy01 O5 70.76(15) 2_666 .
O1 Dy01 O5 88.32(16) . .
O4 Dy01 N008 69.86(16) . .
O3 Dy01 N008 141.33(17) . .
O2 Dy01 N008 123.52(16) . .
O5 Dy01 N008 130.09(15) 2_666 .
O1 Dy01 N008 77.91(16) . .
O5 Dy01 N008 65.90(15) . .
O4 Dy01 N009 84.54(18) . .
O3 Dy01 N009 116.83(17) . .
O2 Dy01 N009 61.54(16) . .
O5 Dy01 N009 146.88(16) 2_666 .
O1 Dy01 N009 76.39(17) . .
O5 Dy01 N009 127.76(15) . .
N008 Dy01 N009 62.13(16) . .
O4 Dy01 Dy01 107.09(13) . 2_666
O3 Dy01 Dy01 90.54(12) . 2_666
O2 Dy01 Dy01 132.54(12) . 2_666
O5 Dy01 Dy01 35.79(10) 2_666 2_666
O1 Dy01 Dy01 81.26(12) . 2_666
O5 Dy01 Dy01 34.98(9) . 2_666
N008 Dy01 Dy01 97.94(11) . 2_666
N009 Dy01 Dy01 152.59(12) . 2_666
C25 S1 C22 91.3(4) . .
C16 O5 Dy01 128.9(4) . 2_666
C16 O5 Dy01 120.4(4) . .
Dy01 O5 Dy01 109.24(15) 2_666 .
C19 O4 Dy01 136.1(4) . .
C21 O3 Dy01 138.4(5) . .
C26 O1 Dy01 129.3(4) . .
C7 O2 Dy01 124.1(4) . .
C9 N008 C17 119.0(6) . .
C9 N008 Dy01 122.0(4) . .
C17 N008 Dy01 116.6(4) . .
C8 N009 N00A 118.0(5) . .
C8 N009 Dy01 121.8(4) . .
N00A N009 Dy01 120.2(4) . .
C7 N00A N009 109.1(5) . .
O5 C16 C15 124.2(6) . .
O5 C16 C17 117.8(6) . .
C15 C16 C17 118.0(6) . .
O4 C19 C20 128.3(6) . .
O4 C19 C18 112.0(7) . .
C20 C19 C18 119.6(7) . .
O2 C7 N00A 125.1(6) . .
O2 C7 C6 116.8(6) . .
N00A C7 C6 117.9(6) . .
C1 C6 C5 118.9(7) . .
C1 C6 C7 119.7(6) . .
C5 C6 C7 121.4(6) . .
C24 C23 C22 106.8(7) . .
C16 C15 C14 120.3(6) . .
N008 C17 C12 122.7(6) . .
N008 C17 C16 116.7(5) . .
C12 C17 C16 120.5(6) . .
C19 C20 C21 121.2(6) . .
O3 C21 C20 123.7(7) . .
O3 C21 C22 116.8(6) . .
C20 C21 C22 119.5(6) . .
N009 C8 C9 117.3(6) . .
C13 C14 C15 123.1(7) . .
N008 C9 C10 121.7(6) . .
N008 C9 C8 115.5(6) . .
C10 C9 C8 122.8(6) . .
C14 C13 C12 118.1(7) . .
C13 C12 C17 119.9(6) . .
C13 C12 C11 123.4(7) . .
C17 C12 C11 116.6(6) . .
C23 C22 C21 129.0(7) . .
C23 C22 S1 112.3(5) . .
C21 C22 S1 118.7(5) . .
C4 C5 C6 120.7(8) . .
C6 C1 C2 119.6(8) . .
C11 C10 C9 119.5(6) . .
C10 C11 C12 120.3(7) . .
O1 C26 C27 110.2(7) . .
C3 C2 C1 120.8(8) . .
C3 C4 C5 120.5(8) . .
C4 C3 C2 119.6(8) . .
C25 C24 C23 117.0(9) . .
F2 C18 F3 108.2(10) . .
F2 C18 F1 104.5(10) . .
F3 C18 F1 105.2(9) . .
F2 C18 C19 112.7(8) . .
F3 C18 C19 112.7(8) . .
F1 C18 C19 113.0(8) . .
C24 C25 S1 112.5(8) . .
C29 C28 O6 117.3(11) . .

loop_
_geom_bond_atom_site_label_1
_geom_bond_atom_site_label_2
_geom_bond_distance
_geom_bond_site_symmetry_2
Dy01 O4 2.298(5) .
Dy01 O3 2.337(5) .
Dy01 O2 2.347(5) .
Dy01 O5 2.352(4) 2_666
Dy01 O1 2.395(5) .
Dy01 O5 2.399(4) .
Dy01 N008 2.498(5) .
Dy01 N009 2.549(5) .
Dy01 Dy01 3.8732(6) 2_666
S1 C25 1.685(9) .
S1 C22 1.697(8) .
O5 C16 1.339(7) .
O5 Dy01 2.352(4) 2_666
O4 C19 1.275(8) .
O3 C21 1.269(8) .
O1 C26 1.463(8) .
O2 C7 1.271(7) .
N008 C9 1.337(8) .
N008 C17 1.359(8) .
N009 C8 1.280(8) .
N009 N00A 1.378(7) .
N00A C7 1.316(8) .
O6 C28 1.414(12) .
C16 C15 1.364(9) .
C16 C17 1.429(8) .
C19 C20 1.365(10) .
C19 C18 1.526(11) .
C7 C6 1.498(9) .
C6 C1 1.378(10) .
C6 C5 1.391(9) .
C23 C24 1.386(11) .
C23 C22 1.455(9) .
C15 C14 1.398(9) .
C17 C12 1.406(9) .
C20 C21 1.403(10) .
F3 C18 1.292(11) .
C21 C22 1.470(10) .
C8 C9 1.436(9) .
C14 C13 1.359(10) .
C9 C10 1.408(9) .
C13 C12 1.399(9) .
C12 C11 1.420(9) .
C5 C4 1.371(10) .
C1 C2 1.384(11) .
C10 C11 1.357(10) .
C26 C27 1.473(12) .
F1 C18 1.312(11) .
C2 C3 1.380(11) .
C4 C3 1.356(12) .
C24 C25 1.326(13) .
F2 C18 1.267(12) .
C28 C29 1.402(14) .
